data_1562289
loop_
_publ_author_name
'Xiong, Wei-Wei'
'Miao, Jianwei'
'Li, Pei-Zhou'
'Zhao, Yanli'
'Liu, Bin'
'Zhang, Qichun'

_publ_section_title
;
 {[M(NH3)6][Ag4M4Sn3Se13]}\\infty (M=Zn, Mn): Three-dimensional
 chalcogenide frameworks constructed from quaternary metal selenide
 clusters with two different transition metals
;
_journal_name_full 'Journal of Solid State Chemistry'
_journal_page_first 146
_journal_page_last 150
_journal_paper_doi 10.1016/j.jssc.2014.06.035
_journal_volume 218
_journal_year 2014
_chemical_formula_moiety 'Ag4 H18 Mn5 N6 Se13 Sn3'
_chemical_formula_sum 'Ag4 H18 Mn5 N6 Se13 Sn3'
_chemical_formula_weight 2190.93
_space_group_IT_number 219
_space_group_name_Hall 'F -4a 2 3'
_space_group_name_H-M_alt 'F -4 3 c'
_symmetry_cell_setting cubic
_symmetry_space_group_name_Hall 'F -4a 2 3'
_symmetry_space_group_name_H-M 'F -4 3 c'
_atom_sites_solution_hydrogens none
_atom_sites_solution_primary direct
_atom_sites_solution_secondary difmap
_audit_creation_method SHELXL-97
_cell_angle_alpha 90.00
_cell_angle_beta 90.00
_cell_angle_gamma 90.00
_cell_formula_units_Z 8
_cell_length_a 19.1263(2)
_cell_length_b 19.1263(2)
_cell_length_c 19.1263(2)
_cell_measurement_reflns_used 1011
_cell_measurement_temperature 293(2)
_cell_measurement_theta_max 28.3650
_cell_measurement_theta_min 4.2590
_cell_volume 6996.69(13)
_computing_cell_refinement 'CrysAlisPro, Agilent Technologies,Version 1.1'
_computing_data_collection 'CrysAlisPro, Agilent Technologies,Version 1.1'
_computing_data_reduction 'CrysAlisPro, Agilent Technologies,Version 1.1'
_computing_molecular_graphics 'DIAMOND. Version 3.0. Crystal Impact'
_computing_publication_material 'Windows Word 2003'
_computing_structure_refinement 'SHELXL-97 (Sheldrick, 1997)'
_computing_structure_solution 'SHELXS-97 (Sheldrick, 1990)'
_diffrn_ambient_temperature 293(2)
_diffrn_detector_area_resol_mean 10.6613
_diffrn_measured_fraction_theta_full 0.997
_diffrn_measured_fraction_theta_max 0.997
_diffrn_measurement_device_type 'SuperNova, Dual, Cu at zero, Atlas'
_diffrn_measurement_method '\w scans'
_diffrn_radiation_monochromator graphite
_diffrn_radiation_source 'fine-focus sealed tube'
_diffrn_radiation_type MoK\a
_diffrn_radiation_wavelength 0.71073
_diffrn_reflns_av_R_equivalents 0.0237
_diffrn_reflns_av_sigmaI/netI 0.0243
_diffrn_reflns_limit_h_max 18
_diffrn_reflns_limit_h_min -15
_diffrn_reflns_limit_k_max 10
_diffrn_reflns_limit_k_min -23
_diffrn_reflns_limit_l_max 17
_diffrn_reflns_limit_l_min -23
_diffrn_reflns_number 1731
_diffrn_reflns_theta_full 25.98
_diffrn_reflns_theta_max 25.98
_diffrn_reflns_theta_min 3.01
_exptl_absorpt_coefficient_mu 19.555
_exptl_absorpt_correction_T_max 1.00000
_exptl_absorpt_correction_T_min 0.69546
_exptl_absorpt_correction_type multi-scan
_exptl_absorpt_process_details 'CrysAlisPro, Agilent Technologies'
_exptl_crystal_colour black
_exptl_crystal_density_diffrn 4.160
_exptl_crystal_density_method 'not measured'
_exptl_crystal_description block
_exptl_crystal_F_000 7720
_exptl_crystal_size_max 0.22
_exptl_crystal_size_mid 0.21
_exptl_crystal_size_min 0.20
_refine_diff_density_max 1.894
_refine_diff_density_min -1.912
_refine_diff_density_rms 0.205
_refine_ls_abs_structure_details 'Flack H D (1983), Acta Cryst. A39, 876-881'
_refine_ls_abs_structure_Flack -0.03(15)
_refine_ls_extinction_coef 0.000056(8)
_refine_ls_extinction_expression Fc^*^=kFc[1+0.001xFc^2^\l^3^/sin(2\q)]^-1/4^
_refine_ls_extinction_method SHELXL
_refine_ls_goodness_of_fit_ref 1.020
_refine_ls_hydrogen_treatment none
_refine_ls_matrix_type full
_refine_ls_number_parameters 26
_refine_ls_number_reflns 530
_refine_ls_number_restraints 0
_refine_ls_restrained_S_all 1.020
_refine_ls_R_factor_all 0.0420
_refine_ls_R_factor_gt 0.0365
_refine_ls_shift/su_max 0.000
_refine_ls_shift/su_mean 0.000
_refine_ls_structure_factor_coef Fsqd
_refine_ls_weighting_details 'calc w=1/[\s^2^(Fo^2^)+(0.0170P)^2^+1100.2708P] where P=(Fo^2^+2Fc^2^)/3'
_refine_ls_weighting_scheme calc
_refine_ls_wR_factor_gt 0.0829
_refine_ls_wR_factor_ref 0.0866
_reflns_number_gt 474
_reflns_number_total 530
_reflns_threshold_expression >2sigma(I)
_cod_data_source_file JSSC-2014-218-146.CIF
_cod_data_source_block 1
_cod_original_sg_symbol_Hall 'F -4c 2 3'
_cod_database_code 1562289

loop_
_symmetry_equiv_pos_as_xyz
'x, y, z'
'-x, -y, z'
'-x, y, -z'
'x, -y, -z'
'z, x, y'
'z, -x, -y'
'-z, -x, y'
'-z, x, -y'
'y, z, x'
'-y, z, -x'
'y, -z, -x'
'-y, -z, x'
'y+1/2, x+1/2, z+1/2'
'-y+1/2, -x+1/2, z+1/2'
'y+1/2, -x+1/2, -z+1/2'
'-y+1/2, x+1/2, -z+1/2'
'x+1/2, z+1/2, y+1/2'
'-x+1/2, z+1/2, -y+1/2'
'-x+1/2, -z+1/2, y+1/2'
'x+1/2, -z+1/2, -y+1/2'
'z+1/2, y+1/2, x+1/2'
'z+1/2, -y+1/2, -x+1/2'
'-z+1/2, y+1/2, -x+1/2'
'-z+1/2, -y+1/2, x+1/2'
'x, y+1/2, z+1/2'
'-x, -y+1/2, z+1/2'
'-x, y+1/2, -z+1/2'
'x, -y+1/2, -z+1/2'
'z, x+1/2, y+1/2'
'z, -x+1/2, -y+1/2'
'-z, -x+1/2, y+1/2'
'-z, x+1/2, -y+1/2'
'y, z+1/2, x+1/2'
'-y, z+1/2, -x+1/2'
'y, -z+1/2, -x+1/2'
'-y, -z+1/2, x+1/2'
'y+1/2, x+1, z+1'
'-y+1/2, -x+1, z+1'
'y+1/2, -x+1, -z+1'
'-y+1/2, x+1, -z+1'
'x+1/2, z+1, y+1'
'-x+1/2, z+1, -y+1'
'-x+1/2, -z+1, y+1'
'x+1/2, -z+1, -y+1'
'z+1/2, y+1, x+1'
'z+1/2, -y+1, -x+1'
'-z+1/2, y+1, -x+1'
'-z+1/2, -y+1, x+1'
'x+1/2, y, z+1/2'
'-x+1/2, -y, z+1/2'
'-x+1/2, y, -z+1/2'
'x+1/2, -y, -z+1/2'
'z+1/2, x, y+1/2'
'z+1/2, -x, -y+1/2'
'-z+1/2, -x, y+1/2'
'-z+1/2, x, -y+1/2'
'y+1/2, z, x+1/2'
'-y+1/2, z, -x+1/2'
'y+1/2, -z, -x+1/2'
'-y+1/2, -z, x+1/2'
'y+1, x+1/2, z+1'
'-y+1, -x+1/2, z+1'
'y+1, -x+1/2, -z+1'
'-y+1, x+1/2, -z+1'
'x+1, z+1/2, y+1'
'-x+1, z+1/2, -y+1'
'-x+1, -z+1/2, y+1'
'x+1, -z+1/2, -y+1'
'z+1, y+1/2, x+1'
'z+1, -y+1/2, -x+1'
'-z+1, y+1/2, -x+1'
'-z+1, -y+1/2, x+1'
'x+1/2, y+1/2, z'
'-x+1/2, -y+1/2, z'
'-x+1/2, y+1/2, -z'
'x+1/2, -y+1/2, -z'
'z+1/2, x+1/2, y'
'z+1/2, -x+1/2, -y'
'-z+1/2, -x+1/2, y'
'-z+1/2, x+1/2, -y'
'y+1/2, z+1/2, x'
'-y+1/2, z+1/2, -x'
'y+1/2, -z+1/2, -x'
'-y+1/2, -z+1/2, x'
'y+1, x+1, z+1/2'
'-y+1, -x+1, z+1/2'
'y+1, -x+1, -z+1/2'
'-y+1, x+1, -z+1/2'
'x+1, z+1, y+1/2'
'-x+1, z+1, -y+1/2'
'-x+1, -z+1, y+1/2'
'x+1, -z+1, -y+1/2'
'z+1, y+1, x+1/2'
'z+1, -y+1, -x+1/2'
'-z+1, y+1, -x+1/2'
'-z+1, -y+1, x+1/2'

loop_
_atom_site_label
_atom_site_type_symbol
_atom_site_fract_x
_atom_site_fract_y
_atom_site_fract_z
_atom_site_U_iso_or_equiv
_atom_site_adp_type
_atom_site_occupancy
_atom_site_symmetry_multiplicity
_atom_site_calc_flag
_atom_site_refinement_flags
_atom_site_disorder_assembly
_atom_site_disorder_group
Mn1 Mn 0.6627(3) 0.6627(3) 1.1627(3) 0.067(2) Uani 0.50 3 d SP . .
Ag1 Ag 0.6627(3) 0.6627(3) 1.1627(3) 0.067(2) Uani 0.50 3 d SP . .
Mn3 Mn 1.0000 0.5000 1.0000 0.0261(13) Uani 1 12 d S . .
Mn2 Mn 0.6577(2) 0.8423(2) 1.1577(2) 0.0482(15) Uani 0.50 3 d SP . .
Ag2 Ag 0.6577(2) 0.8423(2) 1.1577(2) 0.0482(15) Uani 0.50 3 d SP . .
Sn1 Sn 0.7500 0.7500 1.0000 0.0193(4) Uani 1 4 d S . .
Se1 Se 0.7500 0.7500 1.2500 0.0246(8) Uani 1 12 d S . .
Se2 Se 0.63464(5) 0.7495(3) 1.06533(5) 0.0267(4) Uani 1 1 d . . .
N1 N 1.0000 0.5000 0.8783(7) 0.052(5) Uani 1 2 d S . .

loop_
_atom_site_aniso_label
_atom_site_aniso_U_11
_atom_site_aniso_U_22
_atom_site_aniso_U_33
_atom_site_aniso_U_23
_atom_site_aniso_U_13
_atom_site_aniso_U_12
Mn1 0.067(2) 0.067(2) 0.067(2) 0.045(2) 0.045(2) 0.045(2)
Ag1 0.067(2) 0.067(2) 0.067(2) 0.045(2) 0.045(2) 0.045(2)
Mn3 0.0261(13) 0.0261(13) 0.0261(13) 0.000 0.000 0.000
Mn2 0.0482(15) 0.0482(15) 0.0482(15) -0.0208(15) 0.0208(15) -0.0208(15)
Ag2 0.0482(15) 0.0482(15) 0.0482(15) -0.0208(15) 0.0208(15) -0.0208(15)
Sn1 0.0215(5) 0.0215(5) 0.0149(7) 0.000 0.000 0.000
Se1 0.0246(8) 0.0246(8) 0.0246(8) 0.000 0.000 0.000
Se2 0.0188(6) 0.0415(7) 0.0197(6) 0.0010(19) 0.0001(4) -0.0007(19)
N1 0.09(5) 0.05(4) 0.022(8) 0.000 0.000 0.01(3)

loop_
_atom_type_symbol
_atom_type_description
_atom_type_scat_dispersion_real
_atom_type_scat_dispersion_imag
_atom_type_scat_source
C C 0.0033 0.0016 'International Tables Vol C Tables 4.2.6.8 and 6.1.1.4'
H H 0.0000 0.0000 'International Tables Vol C Tables 4.2.6.8 and 6.1.1.4'
N N 0.0061 0.0033 'International Tables Vol C Tables 4.2.6.8 and 6.1.1.4'
Mn Mn 0.3368 0.7283 'International Tables Vol C Tables 4.2.6.8 and 6.1.1.4'
Se Se -0.0929 2.2259 'International Tables Vol C Tables 4.2.6.8 and 6.1.1.4'
Ag Ag -0.8971 1.1015 'International Tables Vol C Tables 4.2.6.8 and 6.1.1.4'
Sn Sn -0.6537 1.4246 'International Tables Vol C Tables 4.2.6.8 and 6.1.1.4'

loop_
_geom_angle_atom_site_label_1
_geom_angle_atom_site_label_2
_geom_angle_atom_site_label_3
_geom_angle
_geom_angle_site_symmetry_1
_geom_angle_site_symmetry_3
Se2 Mn1 Se2 117.27(11) 33_545 .
Se2 Mn1 Se2 117.27(11) 33_545 53_455
Se2 Mn1 Se2 117.27(11) . 53_455
Se2 Mn1 Se1 99.6(2) 33_545 .
Se2 Mn1 Se1 99.6(2) . .
Se2 Mn1 Se1 99.6(2) 53_455 .
N1 Mn3 N1 180.000(2) 83_567 81_545
N1 Mn3 N1 90.000(5) 83_567 31_765
N1 Mn3 N1 90.000(1) 81_545 31_765
N1 Mn3 N1 90.000(1) 83_567 .
N1 Mn3 N1 90.000(1) 81_545 .
N1 Mn3 N1 90.000(2) 31_765 .
N1 Mn3 N1 90.000(1) 83_567 29_545
N1 Mn3 N1 90.000(5) 81_545 29_545
N1 Mn3 N1 180.000(1) 31_765 29_545
N1 Mn3 N1 90.000(4) . 29_545
N1 Mn3 N1 90.000(1) 83_567 3_757
N1 Mn3 N1 90.000(1) 81_545 3_757
N1 Mn3 N1 90.000(2) 31_765 3_757
N1 Mn3 N1 180.000(2) . 3_757
N1 Mn3 N1 90.000(2) 29_545 3_757
Se2 Mn2 Se2 119.06(6) 60_675 .
Se2 Mn2 Se2 119.06(6) 60_675 78_467
Se2 Mn2 Se2 119.06(6) . 78_467
Se2 Sn1 Se2 104.05(2) 40_646 74_665
Se2 Sn1 Se2 120.95(5) 40_646 63_466
Se2 Sn1 Se2 104.05(2) 74_665 63_466
Se2 Sn1 Se2 104.05(2) 40_646 .
Se2 Sn1 Se2 120.95(5) 74_665 .
Se2 Sn1 Se2 104.05(2) 63_466 .
Mn1 Se1 Ag1 109.471(1) . 51_657
Mn1 Se1 Ag1 109.471(1) . 74_665
Ag1 Se1 Ag1 109.471(2) 51_657 74_665
Mn1 Se1 Mn1 109.471(1) . 74_665
Ag1 Se1 Mn1 109.471(2) 51_657 74_665
Ag1 Se1 Mn1 0.0(3) 74_665 74_665
Mn1 Se1 Mn1 109.471(1) . 51_657
Ag1 Se1 Mn1 0.0(3) 51_657 51_657
Ag1 Se1 Mn1 109.471(2) 74_665 51_657
Mn1 Se1 Mn1 109.471(2) 74_665 51_657
Mn1 Se1 Ag1 109.471(1) . 28_567
Ag1 Se1 Ag1 109.5 51_657 28_567
Ag1 Se1 Ag1 109.471(1) 74_665 28_567
Mn1 Se1 Ag1 109.471(1) 74_665 28_567
Mn1 Se1 Ag1 109.5 51_657 28_567
Mn1 Se1 Mn1 109.471(1) . 28_567
Ag1 Se1 Mn1 109.5 51_657 28_567
Ag1 Se1 Mn1 109.471(1) 74_665 28_567
Mn1 Se1 Mn1 109.471(1) 74_665 28_567
Mn1 Se1 Mn1 109.5 51_657 28_567
Ag1 Se1 Mn1 0.00(16) 28_567 28_567
Mn1 Se1 Ag2 180.00(13) . 51_657
Ag1 Se1 Ag2 70.5 51_657 51_657
Ag1 Se1 Ag2 70.529(1) 74_665 51_657
Mn1 Se1 Ag2 70.529(1) 74_665 51_657
Mn1 Se1 Ag2 70.5 51_657 51_657
Ag1 Se1 Ag2 70.529(1) 28_567 51_657
Mn1 Se1 Ag2 70.529(1) 28_567 51_657
Mn1 Se1 Ag2 70.5 . 74_665
Ag1 Se1 Ag2 70.5 51_657 74_665
Ag1 Se1 Ag2 70.5 74_665 74_665
Mn1 Se1 Ag2 70.5 74_665 74_665
Mn1 Se1 Ag2 70.5 51_657 74_665
Ag1 Se1 Ag2 180.00(13) 28_567 74_665
Mn1 Se1 Ag2 180.00(13) 28_567 74_665
Ag2 Se1 Ag2 109.471(1) 51_657 74_665
Mn1 Se1 Ag2 70.529(1) . 28_567
Ag1 Se1 Ag2 70.529(1) 51_657 28_567
Ag1 Se1 Ag2 180.00(13) 74_665 28_567
Mn1 Se1 Ag2 180.00(13) 74_665 28_567
Mn1 Se1 Ag2 70.529(1) 51_657 28_567
Ag1 Se1 Ag2 70.529(1) 28_567 28_567
Mn1 Se1 Ag2 70.529(1) 28_567 28_567
Ag2 Se1 Ag2 109.471(1) 51_657 28_567
Ag2 Se1 Ag2 109.471(1) 74_665 28_567
Sn1 Se2 Mn2 100.87(12) . .
Sn1 Se2 Mn1 100.34(11) . .
Mn2 Se2 Mn1 84.92(13) . .

loop_
_geom_bond_atom_site_label_1
_geom_bond_atom_site_label_2
_geom_bond_distance
_geom_bond_site_symmetry_2
Mn1 Se2 2.551(4) 33_545
Mn1 Se2 2.551(4) .
Mn1 Se2 2.551(4) 53_455
Mn1 Se1 2.893(9) .
Mn3 N1 2.327(14) 83_567
Mn3 N1 2.327(14) 81_545
Mn3 N1 2.327(14) 31_765
Mn3 N1 2.327(14) .
Mn3 N1 2.327(14) 29_545
Mn3 N1 2.327(14) 3_757
Mn2 Se2 2.543(4) 60_675
Mn2 Se2 2.543(4) .
Mn2 Se2 2.543(4) 78_467
Sn1 Se2 2.5357(10) 40_646
Sn1 Se2 2.5357(10) 74_665
Sn1 Se2 2.5357(10) 63_466
Sn1 Se2 2.5357(10) .
Se1 Ag1 2.893(9) 51_657
Se1 Ag1 2.893(9) 74_665
Se1 Mn1 2.893(9) 74_665
Se1 Mn1 2.893(9) 51_657
Se1 Ag1 2.893(9) 28_567
Se1 Mn1 2.893(9) 28_567
Se1 Ag2 3.059(7) 51_657
Se1 Ag2 3.059(7) 74_665
Se1 Ag2 3.059(7) 28_567
